data_4066445
loop_
_publ_author_name
'Ishida, Shintaro'
'Iwamoto, Takeaki'
'Kira, Mitsuo'

_publ_section_title
;
 Reactions of an Isolable Dialkylsilylene with Ketones&#x2020;
;
_journal_issue 21
_journal_name_full Organometallics
_journal_page_first 5526
_journal_paper_doi 10.1021/om1004644
_journal_volume 29
_journal_year 2010
_chemical_formula_sum 'C26 H54 O Si5'
_chemical_formula_weight 523.14
_chemical_name_systematic
; 
 ? 
;
_space_group_IT_number 14
_symmetry_cell_setting monoclinic
_symmetry_space_group_name_Hall '-P 2yn'
_symmetry_space_group_name_H-M 'P 1 21/n 1'
_atom_sites_solution_hydrogens geom
_atom_sites_solution_primary direct
_atom_sites_solution_secondary difmap
_audit_creation_method SHELXL-97
_cell_angle_alpha 90.00
_cell_angle_beta 90.059(2)
_cell_angle_gamma 90.00
_cell_formula_units_Z 4
_cell_length_a 11.464(2)
_cell_length_b 16.126(4)
_cell_length_c 16.845(4)
_cell_measurement_reflns_used 7075
_cell_measurement_temperature 223(2)
_cell_measurement_theta_max 28.04
_cell_measurement_theta_min 2.42
_cell_volume 3114.1(12)
_computing_cell_refinement 'Bruker SMART'
_computing_data_collection 'Bruker SMART'
_computing_data_reduction 'Bruker SAINT'
_computing_molecular_graphics 'Bruker SHELXTL'
_computing_publication_material 'Bruker SHELXTL'
_computing_structure_refinement 'Bruker SHELXTL'
_computing_structure_solution 'Bruker SHELXTL'
_diffrn_ambient_temperature 223
_diffrn_detector_area_resol_mean 8.333
_diffrn_measured_fraction_theta_full 0.998
_diffrn_measured_fraction_theta_max 0.998
_diffrn_measurement_device_type 'CCD area detector'
_diffrn_measurement_method 'phi and omega scans'
_diffrn_radiation_monochromator 'multilayered conforcal mirror'
_diffrn_radiation_source 'rotating anode'
_diffrn_radiation_type MoK\a
_diffrn_radiation_wavelength 0.71073
_diffrn_reflns_av_R_equivalents 0.0199
_diffrn_reflns_av_sigmaI/netI 0.0248
_diffrn_reflns_limit_h_max 14
_diffrn_reflns_limit_h_min -10
_diffrn_reflns_limit_k_max 15
_diffrn_reflns_limit_k_min -20
_diffrn_reflns_limit_l_max 21
_diffrn_reflns_limit_l_min -18
_diffrn_reflns_number 16309
_diffrn_reflns_theta_full 26.50
_diffrn_reflns_theta_max 26.50
_diffrn_reflns_theta_min 1.75
_exptl_absorpt_coefficient_mu 0.246
_exptl_absorpt_correction_T_max 0.9524
_exptl_absorpt_correction_T_min 0.9524
_exptl_absorpt_correction_type empirical
_exptl_absorpt_process_details SADABS
_exptl_crystal_colour colorless
_exptl_crystal_density_diffrn 1.116
_exptl_crystal_density_method 'not measured'
_exptl_crystal_description prism
_exptl_crystal_F_000 1152
_exptl_crystal_size_max 0.20
_exptl_crystal_size_mid 0.20
_exptl_crystal_size_min 0.20
_refine_diff_density_max 0.396
_refine_diff_density_min -0.329
_refine_diff_density_rms 0.041
_refine_ls_extinction_method none
_refine_ls_goodness_of_fit_ref 1.035
_refine_ls_hydrogen_treatment constr
_refine_ls_matrix_type full
_refine_ls_number_parameters 301
_refine_ls_number_reflns 6433
_refine_ls_number_restraints 0
_refine_ls_restrained_S_all 1.035
_refine_ls_R_factor_all 0.0451
_refine_ls_R_factor_gt 0.0354
_refine_ls_shift/su_max 0.001
_refine_ls_shift/su_mean 0.000
_refine_ls_structure_factor_coef Fsqd
_refine_ls_weighting_details 'calc w=1/[\s^2^(Fo^2^)+(0.0523P)^2^+0.9141P] where P=(Fo^2^+2Fc^2^)/3'
_refine_ls_weighting_scheme calc
_refine_ls_wR_factor_gt 0.0947
_refine_ls_wR_factor_ref 0.1021
_reflns_number_gt 5316
_reflns_number_total 6433
_reflns_threshold_expression >2sigma(I)
_cod_data_source_file om1004644_si_002.cif
_cod_data_source_block test_(compound_13)
_cod_depositor_comments
;
The following automatic conversions were performed:
'_atom_site_symetry_multiplicity' tag replaced with
'_atom_site_symmetry_multiplicity'.

Automatic conversion script
Id: cif_correct_tags 1440 2010-10-19 06:21:57Z saulius 
;
_cod_original_sg_symbol_H-M P21/n
_cod_database_code 4066445

loop_
_symmetry_equiv_pos_as_xyz
'x, y, z'
'-x+1/2, y+1/2, -z+1/2'
'-x, -y, -z'
'x-1/2, -y-1/2, z-1/2'

loop_
_atom_site_label
_atom_site_type_symbol
_atom_site_fract_x
_atom_site_fract_y
_atom_site_fract_z
_atom_site_U_iso_or_equiv
_atom_site_adp_type
_atom_site_occupancy
_atom_site_symmetry_multiplicity
_atom_site_calc_flag
_atom_site_refinement_flags
Si1 Si 0.36254(3) 0.59580(3) 0.23594(2) 0.02607(11) Uani 1 1 d .
C1 C 0.28432(14) 0.60419(10) 0.33157(9) 0.0313(3) Uani 1 1 d .
O1 O 0.32543(9) 0.68063(7) 0.28643(6) 0.0338(3) Uani 1 1 d .
C2 C 0.15176(14) 0.60691(11) 0.34052(11) 0.0396(4) Uani 1 1 d .
H1 H 0.1148 0.6090 0.2874 0.048 Uiso 1 1 calc R
C3 C 0.34155(17) 0.59926(12) 0.41349(10) 0.0442(4) Uani 1 1 d .
H2 H 0.4273 0.5955 0.4078 0.053 Uiso 1 1 calc R
C4 C 0.11946(18) 0.68551(13) 0.38787(13) 0.0555(5) Uani 1 1 d .
H3 H 0.1463 0.7348 0.3592 0.067 Uiso 1 1 calc R
H4 H 0.0345 0.6891 0.3934 0.067 Uiso 1 1 calc R
C5 C 0.3090(2) 0.67793(14) 0.46027(12) 0.0604(6) Uani 1 1 d .
H5 H 0.3465 0.6767 0.5126 0.073 Uiso 1 1 calc R
H6 H 0.3369 0.7271 0.4319 0.073 Uiso 1 1 calc R
C6 C 0.10770(17) 0.53089(13) 0.38595(12) 0.0501(5) Uani 1 1 d .
H7 H 0.0227 0.5337 0.3912 0.060 Uiso 1 1 calc R
H8 H 0.1272 0.4804 0.3565 0.060 Uiso 1 1 calc R
C7 C 0.2953(2) 0.52237(14) 0.45705(12) 0.0582(6) Uani 1 1 d .
H9 H 0.3143 0.4725 0.4264 0.070 Uiso 1 1 calc R
H10 H 0.3333 0.5178 0.5090 0.070 Uiso 1 1 calc R
C8 C 0.1763(2) 0.68258(15) 0.47011(13) 0.0643(6) Uani 1 1 d .
H11 H 0.1556 0.7333 0.5001 0.077 Uiso 1 1 calc R
C9 C 0.1637(2) 0.52795(14) 0.46813(12) 0.0602(6) Uani 1 1 d .
H12 H 0.1357 0.4784 0.4970 0.072 Uiso 1 1 calc R
C10 C 0.1329(3) 0.60602(16) 0.51523(13) 0.0738(7) Uani 1 1 d .
H13 H 0.1695 0.6038 0.5678 0.089 Uiso 1 1 calc R
H14 H 0.0482 0.6094 0.5224 0.089 Uiso 1 1 calc R
C11 C 0.29571(13) 0.57498(10) 0.13585(9) 0.0292(3) Uani 1 1 d .
C12 C 0.40738(14) 0.55241(12) 0.08520(10) 0.0379(4) Uani 1 1 d .
H15 H 0.4165 0.4920 0.0836 0.045 Uiso 1 1 calc R
H16 H 0.3965 0.5720 0.0306 0.045 Uiso 1 1 calc R
C13 C 0.51834(14) 0.59151(12) 0.11995(10) 0.0384(4) Uani 1 1 d .
H17 H 0.5205 0.6506 0.1065 0.046 Uiso 1 1 calc R
H18 H 0.5870 0.5650 0.0963 0.046 Uiso 1 1 calc R
C14 C 0.52301(13) 0.58122(10) 0.21325(9) 0.0306(3) Uani 1 1 d .
Si2 Si 0.22060(4) 0.66885(3) 0.08936(3) 0.04185(14) Uani 1 1 d .
C15 C 0.1068(2) 0.71805(14) 0.15277(14) 0.0635(6) Uani 1 1 d .
H19 H 0.1422 0.7378 0.2016 0.095 Uiso 1 1 calc R
H20 H 0.0469 0.6776 0.1652 0.095 Uiso 1 1 calc R
H21 H 0.0722 0.7643 0.1245 0.095 Uiso 1 1 calc R
C16 C 0.1489(2) 0.63873(15) -0.00695(12) 0.0607(6) Uani 1 1 d .
H22 H 0.0900 0.5968 0.0031 0.091 Uiso 1 1 calc R
H23 H 0.2071 0.6167 -0.0430 0.091 Uiso 1 1 calc R
H24 H 0.1125 0.6871 -0.0306 0.091 Uiso 1 1 calc R
C17 C 0.3272(2) 0.75280(15) 0.06440(17) 0.0768(8) Uani 1 1 d .
H25 H 0.2866 0.7982 0.0386 0.115 Uiso 1 1 calc R
H26 H 0.3863 0.7310 0.0289 0.115 Uiso 1 1 calc R
H27 H 0.3639 0.7727 0.1127 0.115 Uiso 1 1 calc R
Si3 Si 0.19705(4) 0.47919(3) 0.13454(3) 0.03342(12) Uani 1 1 d .
C18 C 0.03914(15) 0.49983(13) 0.15413(13) 0.0495(5) Uani 1 1 d .
H28 H -0.0049 0.4489 0.1475 0.074 Uiso 1 1 calc R
H29 H 0.0107 0.5412 0.1171 0.074 Uiso 1 1 calc R
H30 H 0.0297 0.5200 0.2080 0.074 Uiso 1 1 calc R
C19 C 0.20629(18) 0.42639(13) 0.03523(11) 0.0504(5) Uani 1 1 d .
H31 H 0.2837 0.4032 0.0284 0.076 Uiso 1 1 calc R
H32 H 0.1912 0.4664 -0.0065 0.076 Uiso 1 1 calc R
H33 H 0.1488 0.3823 0.0326 0.076 Uiso 1 1 calc R
C20 C 0.24515(16) 0.40131(11) 0.20995(11) 0.0442(4) Uani 1 1 d .
H34 H 0.2307 0.4228 0.2628 0.066 Uiso 1 1 calc R
H35 H 0.3278 0.3905 0.2036 0.066 Uiso 1 1 calc R
H36 H 0.2018 0.3502 0.2026 0.066 Uiso 1 1 calc R
Si4 Si 0.61735(4) 0.67038(3) 0.25237(3) 0.04249(14) Uani 1 1 d .
C21 C 0.54815(19) 0.77422(13) 0.23869(19) 0.0772(8) Uani 1 1 d .
H37 H 0.4744 0.7758 0.2668 0.116 Uiso 1 1 calc R
H38 H 0.5346 0.7840 0.1826 0.116 Uiso 1 1 calc R
H39 H 0.5995 0.8168 0.2595 0.116 Uiso 1 1 calc R
C22 C 0.75580(17) 0.67886(16) 0.19302(15) 0.0649(6) Uani 1 1 d .
H40 H 0.7978 0.7284 0.2088 0.097 Uiso 1 1 calc R
H41 H 0.7369 0.6820 0.1370 0.097 Uiso 1 1 calc R
H42 H 0.8041 0.6305 0.2027 0.097 Uiso 1 1 calc R
C23 C 0.6537(2) 0.66012(18) 0.36053(14) 0.0782(8) Uani 1 1 d .
H43 H 0.7174 0.6973 0.3737 0.117 Uiso 1 1 calc R
H44 H 0.6768 0.6034 0.3718 0.117 Uiso 1 1 calc R
H45 H 0.5858 0.6743 0.3921 0.117 Uiso 1 1 calc R
Si5 Si 0.58987(4) 0.47683(3) 0.24120(3) 0.04305(14) Uani 1 1 d .
C24 C 0.5704(2) 0.39437(15) 0.16351(15) 0.0692(7) Uani 1 1 d .
H46 H 0.6106 0.3443 0.1800 0.104 Uiso 1 1 calc R
H47 H 0.6026 0.4136 0.1136 0.104 Uiso 1 1 calc R
H48 H 0.4880 0.3827 0.1569 0.104 Uiso 1 1 calc R
C25 C 0.7521(2) 0.48059(17) 0.2539(2) 0.0912(10) Uani 1 1 d .
H49 H 0.7792 0.4285 0.2761 0.137 Uiso 1 1 calc R
H50 H 0.7725 0.5256 0.2895 0.137 Uiso 1 1 calc R
H51 H 0.7887 0.4896 0.2027 0.137 Uiso 1 1 calc R
C26 C 0.52989(19) 0.43555(13) 0.33584(12) 0.0551(5) Uani 1 1 d .
H52 H 0.4473 0.4242 0.3294 0.083 Uiso 1 1 calc R
H53 H 0.5408 0.4762 0.3777 0.083 Uiso 1 1 calc R
H54 H 0.5703 0.3847 0.3498 0.083 Uiso 1 1 calc R

loop_
_atom_site_aniso_label
_atom_site_aniso_U_11
_atom_site_aniso_U_22
_atom_site_aniso_U_33
_atom_site_aniso_U_23
_atom_site_aniso_U_13
_atom_site_aniso_U_12
Si1 0.0247(2) 0.0234(2) 0.0301(2) 0.00006(16) 0.00363(15) -0.00169(15)
C1 0.0370(8) 0.0260(8) 0.0311(8) 0.0007(6) 0.0069(6) -0.0054(6)
O1 0.0383(6) 0.0228(6) 0.0402(6) -0.0006(5) 0.0113(5) -0.0035(5)
C2 0.0363(9) 0.0404(10) 0.0421(9) -0.0029(8) 0.0126(7) -0.0040(7)
C3 0.0525(10) 0.0450(11) 0.0351(9) -0.0001(8) 0.0014(8) -0.0092(8)
C4 0.0545(12) 0.0439(12) 0.0683(13) -0.0046(10) 0.0289(10) 0.0015(9)
C5 0.0826(16) 0.0570(14) 0.0417(11) -0.0151(10) 0.0098(10) -0.0208(12)
C6 0.0501(11) 0.0459(12) 0.0542(11) -0.0061(9) 0.0215(9) -0.0139(9)
C7 0.0816(15) 0.0572(14) 0.0357(10) 0.0110(9) 0.0026(10) -0.0087(11)
C8 0.0873(16) 0.0514(13) 0.0542(12) -0.0183(10) 0.0334(11) -0.0130(12)
C9 0.0829(16) 0.0528(13) 0.0449(11) 0.0051(9) 0.0246(10) -0.0186(11)
C10 0.1002(19) 0.0730(17) 0.0481(12) -0.0095(11) 0.0341(12) -0.0208(14)
C11 0.0254(7) 0.0298(8) 0.0324(8) 0.0002(6) 0.0008(6) -0.0016(6)
C12 0.0331(8) 0.0477(11) 0.0327(8) -0.0041(7) 0.0049(6) -0.0033(7)
C13 0.0297(8) 0.0466(11) 0.0389(9) -0.0018(8) 0.0095(7) -0.0050(7)
C14 0.0244(7) 0.0305(9) 0.0368(8) -0.0021(7) 0.0017(6) -0.0029(6)
Si2 0.0403(3) 0.0363(3) 0.0490(3) 0.0108(2) -0.0081(2) -0.0014(2)
C15 0.0625(13) 0.0472(13) 0.0807(15) 0.0018(11) -0.0079(11) 0.0204(10)
C16 0.0600(13) 0.0696(15) 0.0525(12) 0.0145(11) -0.0182(10) 0.0007(11)
C17 0.0694(15) 0.0550(15) 0.106(2) 0.0410(14) -0.0210(14) -0.0167(12)
Si3 0.0287(2) 0.0313(3) 0.0402(2) -0.00293(19) -0.00032(18) -0.00448(18)
C18 0.0288(8) 0.0512(12) 0.0684(13) -0.0053(10) 0.0005(8) -0.0067(8)
C19 0.0518(11) 0.0511(12) 0.0481(10) -0.0116(9) -0.0049(8) -0.0072(9)
C20 0.0482(10) 0.0306(9) 0.0537(11) 0.0024(8) -0.0014(8) -0.0075(8)
Si4 0.0315(2) 0.0383(3) 0.0576(3) -0.0094(2) 0.0033(2) -0.0105(2)
C21 0.0505(12) 0.0333(12) 0.148(3) -0.0086(13) 0.0194(14) -0.0130(9)
C22 0.0372(10) 0.0694(16) 0.0881(16) -0.0105(13) 0.0114(10) -0.0176(10)
C23 0.0801(17) 0.091(2) 0.0633(14) -0.0192(14) -0.0127(12) -0.0387(15)
Si5 0.0316(2) 0.0343(3) 0.0632(3) -0.0037(2) -0.0019(2) 0.00618(19)
C24 0.0801(16) 0.0456(13) 0.0818(16) -0.0177(12) 0.0069(13) 0.0164(11)
C25 0.0351(11) 0.0671(17) 0.171(3) 0.0039(18) -0.0059(14) 0.0163(11)
C26 0.0610(12) 0.0391(11) 0.0653(13) 0.0100(10) -0.0165(10) 0.0033(9)

loop_
_atom_type_symbol
_atom_type_description
_atom_type_scat_dispersion_real
_atom_type_scat_dispersion_imag
_atom_type_scat_source
C C 0.0033 0.0016 'International Tables Vol C Tables 4.2.6.8 and 6.1.1.4'
H H 0.0000 0.0000 'International Tables Vol C Tables 4.2.6.8 and 6.1.1.4'
O O 0.0106 0.0060 'International Tables Vol C Tables 4.2.6.8 and 6.1.1.4'
Si Si 0.0817 0.0704 'International Tables Vol C Tables 4.2.6.8 and 6.1.1.4'

loop_
_geom_angle_atom_site_label_1
_geom_angle_atom_site_label_2
_geom_angle_atom_site_label_3
_geom_angle
O1 Si1 C1 51.03(6)
O1 Si1 C11 119.99(7)
C1 Si1 C11 126.60(7)
O1 Si1 C14 116.97(6)
C1 Si1 C14 131.06(7)
C11 Si1 C14 101.05(7)
O1 C1 C2 109.53(13)
O1 C1 C3 111.09(13)
C2 C1 C3 109.76(13)
O1 C1 Si1 58.26(7)
C2 C1 Si1 124.84(12)
C3 C1 Si1 125.04(12)
C1 O1 Si1 70.71(8)
C1 C2 C6 110.79(15)
C1 C2 C4 108.30(15)
C6 C2 C4 108.66(14)
C1 C2 H1 109.7
C6 C2 H1 109.7
C4 C2 H1 109.7
C1 C3 C7 108.98(15)
C1 C3 C5 108.37(16)
C7 C3 C5 109.68(16)
C1 C3 H2 109.9
C7 C3 H2 109.9
C5 C3 H2 109.9
C8 C4 C2 109.90(17)
C8 C4 H3 109.7
C2 C4 H3 109.7
C8 C4 H4 109.7
C2 C4 H4 109.7
H3 C4 H4 108.2
C8 C5 C3 109.67(17)
C8 C5 H5 109.7
C3 C5 H5 109.7
C8 C5 H6 109.7
C3 C5 H6 109.7
H5 C5 H6 108.2
C9 C6 C2 109.85(16)
C9 C6 H7 109.7
C2 C6 H7 109.7
C9 C6 H8 109.7
C2 C6 H8 109.7
H7 C6 H8 108.2
C9 C7 C3 110.70(18)
C9 C7 H9 109.5
C3 C7 H9 109.5
C9 C7 H10 109.5
C3 C7 H10 109.5
H9 C7 H10 108.1
C4 C8 C10 109.61(19)
C4 C8 C5 108.97(16)
C10 C8 C5 109.7(2)
C4 C8 H11 109.5
C10 C8 H11 109.5
C5 C8 H11 109.5
C7 C9 C6 107.85(16)
C7 C9 C10 110.0(2)
C6 C9 C10 110.3(2)
C7 C9 H12 109.5
C6 C9 H12 109.5
C10 C9 H12 109.5
C9 C10 C8 109.30(16)
C9 C10 H13 109.8
C8 C10 H13 109.8
C9 C10 H14 109.8
C8 C10 H14 109.8
H13 C10 H14 108.3
C12 C11 Si1 101.27(10)
C12 C11 Si2 109.03(11)
Si1 C11 Si2 114.15(8)
C12 C11 Si3 106.65(11)
Si1 C11 Si3 113.23(8)
Si2 C11 Si3 111.64(8)
C13 C12 C11 111.75(13)
C13 C12 H15 109.3
C11 C12 H15 109.3
C13 C12 H16 109.3
C11 C12 H16 109.3
H15 C12 H16 107.9
C12 C13 C14 111.29(13)
C12 C13 H17 109.4
C14 C13 H17 109.4
C12 C13 H18 109.4
C14 C13 H18 109.4
H17 C13 H18 108.0
C13 C14 Si1 98.96(10)
C13 C14 Si5 110.55(11)
Si1 C14 Si5 116.72(8)
C13 C14 Si4 106.36(11)
Si1 C14 Si4 112.68(8)
Si5 C14 Si4 110.53(8)
C15 Si2 C17 106.15(12)
C15 Si2 C16 107.36(11)
C17 Si2 C16 106.13(11)
C15 Si2 C11 114.71(9)
C17 Si2 C11 111.80(9)
C16 Si2 C11 110.21(9)
Si2 C15 H19 109.5
Si2 C15 H20 109.5
H19 C15 H20 109.5
Si2 C15 H21 109.5
H19 C15 H21 109.5
H20 C15 H21 109.5
Si2 C16 H22 109.5
Si2 C16 H23 109.5
H22 C16 H23 109.5
Si2 C16 H24 109.5
H22 C16 H24 109.5
H23 C16 H24 109.5
Si2 C17 H25 109.5
Si2 C17 H26 109.5
H25 C17 H26 109.5
Si2 C17 H27 109.5
H25 C17 H27 109.5
H26 C17 H27 109.5
C20 Si3 C18 106.53(9)
C20 Si3 C19 106.48(9)
C18 Si3 C19 107.04(9)
C20 Si3 C11 111.12(8)
C18 Si3 C11 115.23(8)
C19 Si3 C11 109.98(8)
Si3 C18 H28 109.5
Si3 C18 H29 109.5
H28 C18 H29 109.5
Si3 C18 H30 109.5
H28 C18 H30 109.5
H29 C18 H30 109.5
Si3 C19 H31 109.5
Si3 C19 H32 109.5
H31 C19 H32 109.5
Si3 C19 H33 109.5
H31 C19 H33 109.5
H32 C19 H33 109.5
Si3 C20 H34 109.5
Si3 C20 H35 109.5
H34 C20 H35 109.5
Si3 C20 H36 109.5
H34 C20 H36 109.5
H35 C20 H36 109.5
C21 Si4 C23 107.04(14)
C21 Si4 C22 103.17(11)
C23 Si4 C22 109.60(12)
C21 Si4 C14 113.02(9)
C23 Si4 C14 113.13(9)
C22 Si4 C14 110.36(9)
Si4 C21 H37 109.5
Si4 C21 H38 109.5
H37 C21 H38 109.5
Si4 C21 H39 109.5
H37 C21 H39 109.5
H38 C21 H39 109.5
Si4 C22 H40 109.5
Si4 C22 H41 109.5
H40 C22 H41 109.5
Si4 C22 H42 109.5
H40 C22 H42 109.5
H41 C22 H42 109.5
Si4 C23 H43 109.5
Si4 C23 H44 109.5
H43 C23 H44 109.5
Si4 C23 H45 109.5
H43 C23 H45 109.5
H44 C23 H45 109.5
C26 Si5 C25 106.34(13)
C26 Si5 C24 107.46(11)
C25 Si5 C24 102.69(13)
C26 Si5 C14 112.24(8)
C25 Si5 C14 113.46(10)
C24 Si5 C14 113.89(10)
Si5 C24 H46 109.5
Si5 C24 H47 109.5
H46 C24 H47 109.5
Si5 C24 H48 109.5
H46 C24 H48 109.5
H47 C24 H48 109.5
Si5 C25 H49 109.5
Si5 C25 H50 109.5
H49 C25 H50 109.5
Si5 C25 H51 109.5
H49 C25 H51 109.5
H50 C25 H51 109.5
Si5 C26 H52 109.5
Si5 C26 H53 109.5
H52 C26 H53 109.5
Si5 C26 H54 109.5
H52 C26 H54 109.5
H53 C26 H54 109.5

loop_
_geom_bond_atom_site_label_1
_geom_bond_atom_site_label_2
_geom_bond_distance
Si1 O1 1.6662(12)
Si1 C1 1.8494(16)
Si1 C11 1.8814(16)
Si1 C14 1.8939(15)
C1 O1 1.5234(18)
C1 C2 1.528(2)
C1 C3 1.529(2)
C2 C6 1.531(3)
C2 C4 1.543(3)
C2 H1 0.9900
C3 C7 1.535(3)
C3 C5 1.540(3)
C3 H2 0.9900
C4 C8 1.531(3)
C4 H3 0.9800
C4 H4 0.9800
C5 C8 1.533(3)
C5 H5 0.9800
C5 H6 0.9800
C6 C9 1.526(3)
C6 H7 0.9800
C6 H8 0.9800
C7 C9 1.523(3)
C7 H9 0.9800
C7 H10 0.9800
C8 C10 1.533(3)
C8 H11 0.9900
C9 C10 1.530(3)
C9 H12 0.9900
C10 H13 0.9800
C10 H14 0.9800
C11 C12 1.582(2)
C11 Si2 1.9091(17)
C11 Si3 1.9146(16)
C12 C13 1.535(2)
C12 H15 0.9800
C12 H16 0.9800
C13 C14 1.581(2)
C13 H17 0.9800
C13 H18 0.9800
C14 Si5 1.9085(17)
C14 Si4 1.9156(16)
Si2 C15 1.864(2)
Si2 C17 1.872(2)
Si2 C16 1.882(2)
C15 H19 0.9700
C15 H20 0.9700
C15 H21 0.9700
C16 H22 0.9700
C16 H23 0.9700
C16 H24 0.9700
C17 H25 0.9700
C17 H26 0.9700
C17 H27 0.9700
Si3 C20 1.8691(19)
Si3 C18 1.8703(18)
Si3 C19 1.8802(19)
C18 H28 0.9700
C18 H29 0.9700
C18 H30 0.9700
C19 H31 0.9700
C19 H32 0.9700
C19 H33 0.9700
C20 H34 0.9700
C20 H35 0.9700
C20 H36 0.9700
Si4 C21 1.867(2)
Si4 C23 1.876(2)
Si4 C22 1.882(2)
C21 H37 0.9700
C21 H38 0.9700
C21 H39 0.9700
C22 H40 0.9700
C22 H41 0.9700
C22 H42 0.9700
C23 H43 0.9700
C23 H44 0.9700
C23 H45 0.9700
Si5 C26 1.860(2)
Si5 C25 1.873(2)
Si5 C24 1.879(2)
C24 H46 0.9700
C24 H47 0.9700
C24 H48 0.9700
C25 H49 0.9700
C25 H50 0.9700
C25 H51 0.9700
C26 H52 0.9700
C26 H53 0.9700
C26 H54 0.9700

loop_
_geom_torsion_atom_site_label_1
_geom_torsion_atom_site_label_2
_geom_torsion_atom_site_label_3
_geom_torsion_atom_site_label_4
_geom_torsion
C11 Si1 C1 O1 -101.55(9)
C14 Si1 C1 O1 93.95(10)
O1 Si1 C1 C2 92.76(15)
C11 Si1 C1 C2 -8.78(18)
C14 Si1 C1 C2 -173.28(12)
O1 Si1 C1 C3 -94.76(15)
C11 Si1 C1 C3 163.70(13)
C14 Si1 C1 C3 -0.80(19)
C2 C1 O1 Si1 -119.56(12)
C3 C1 O1 Si1 119.02(13)
C11 Si1 O1 C1 114.74(9)
C14 Si1 O1 C1 -122.43(9)
O1 C1 C2 C6 -179.84(13)
C3 C1 C2 C6 -57.62(18)
Si1 C1 C2 C6 115.84(15)
O1 C1 C2 C4 -60.76(17)
C3 C1 C2 C4 61.45(18)
Si1 C1 C2 C4 -125.08(15)
O1 C1 C3 C7 178.81(15)
C2 C1 C3 C7 57.5(2)
Si1 C1 C3 C7 -115.92(16)
O1 C1 C3 C5 59.50(18)
C2 C1 C3 C5 -61.78(18)
Si1 C1 C3 C5 124.77(15)
C1 C2 C4 C8 -60.43(19)
C6 C2 C4 C8 60.0(2)
C1 C3 C5 C8 60.8(2)
C7 C3 C5 C8 -58.1(2)
C1 C2 C6 C9 59.3(2)
C4 C2 C6 C9 -59.6(2)
C1 C3 C7 C9 -60.8(2)
C5 C3 C7 C9 57.7(2)
C2 C4 C8 C10 -60.1(2)
C2 C4 C8 C5 59.9(2)
C3 C5 C8 C4 -60.1(2)
C3 C5 C8 C10 59.9(2)
C3 C7 C9 C6 61.7(2)
C3 C7 C9 C10 -58.6(2)
C2 C6 C9 C7 -60.2(2)
C2 C6 C9 C10 60.0(2)
C7 C9 C10 C8 59.7(3)
C6 C9 C10 C8 -59.2(3)
C4 C8 C10 C9 59.1(3)
C5 C8 C10 C9 -60.5(3)
O1 Si1 C11 C12 132.50(10)
C1 Si1 C11 C12 -165.92(10)
C14 Si1 C11 C12 2.23(12)
O1 Si1 C11 Si2 15.51(11)
C1 Si1 C11 Si2 77.10(11)
C14 Si1 C11 Si2 -114.75(8)
O1 Si1 C11 Si3 -113.71(8)
C1 Si1 C11 Si3 -52.12(12)
C14 Si1 C11 Si3 116.03(8)
Si1 C11 C12 C13 -25.24(16)
Si2 C11 C12 C13 95.43(15)
Si3 C11 C12 C13 -143.88(13)
C11 C12 C13 C14 44.2(2)
C12 C13 C14 Si1 -37.19(16)
C12 C13 C14 Si5 85.84(15)
C12 C13 C14 Si4 -154.13(12)
O1 Si1 C14 C13 -112.87(10)
C1 Si1 C14 C13 -173.36(10)
C11 Si1 C14 C13 19.27(12)
O1 Si1 C14 Si5 128.64(8)
C1 Si1 C14 Si5 68.15(12)
C11 Si1 C14 Si5 -99.23(9)
O1 Si1 C14 Si4 -0.85(11)
C1 Si1 C14 Si4 -61.34(13)
C11 Si1 C14 Si4 131.29(8)
C12 C11 Si2 C15 -167.36(12)
Si1 C11 Si2 C15 -54.96(12)
Si3 C11 Si2 C15 75.05(12)
C12 C11 Si2 C17 -46.44(15)
Si1 C11 Si2 C17 65.96(13)
Si3 C11 Si2 C17 -164.03(11)
C12 C11 Si2 C16 71.34(13)
Si1 C11 Si2 C16 -176.25(9)
Si3 C11 Si2 C16 -46.24(11)
C12 C11 Si3 C20 81.66(12)
Si1 C11 Si3 C20 -28.84(11)
Si2 C11 Si3 C20 -159.33(9)
C12 C11 Si3 C18 -157.06(11)
Si1 C11 Si3 C18 92.44(11)
Si2 C11 Si3 C18 -38.05(12)
C12 C11 Si3 C19 -35.99(13)
Si1 C11 Si3 C19 -146.49(9)
Si2 C11 Si3 C19 83.02(10)
C13 C14 Si4 C21 67.30(14)
Si1 C14 Si4 C21 -40.07(13)
Si5 C14 Si4 C21 -172.67(11)
C13 C14 Si4 C23 -170.86(13)
Si1 C14 Si4 C23 81.77(13)
Si5 C14 Si4 C23 -50.82(14)
C13 C14 Si4 C22 -47.65(14)
Si1 C14 Si4 C22 -155.02(11)
Si5 C14 Si4 C22 72.39(12)
C13 C14 Si5 C26 -149.19(11)
Si1 C14 Si5 C26 -37.18(12)
Si4 C14 Si5 C26 93.31(10)
C13 C14 Si5 C25 90.22(16)
Si1 C14 Si5 C25 -157.77(14)
Si4 C14 Si5 C25 -27.28(15)
C13 C14 Si5 C24 -26.80(14)
Si1 C14 Si5 C24 85.20(12)
Si4 C14 Si5 C24 -144.30(11)
